data_2104564
loop_
_publ_author_name
'Marsh, Richard E.'

_publ_section_title
;
 Space groups <i>P</i>1 and <i>Cc</i>: how are they doing?
;
_journal_coeditor_code BK5088
_journal_issue 6
_journal_name_full 'Acta Crystallographica Section B'
_journal_page_first 782
_journal_page_last 783
_journal_paper_doi 10.1107/S0108768109046448
_journal_volume 65
_journal_year 2009
_chemical_compound_source synthesis
_chemical_formula_moiety 'C21 H31 N5 O6'
_chemical_formula_sum 'C21 H31 N5 O6'
_chemical_formula_weight 449.51
_chemical_name_systematic
;t-Butyl-1-(t-butoxycarbonylhydrazino)-2-(4-nitrophenylhydrazono)cyclopentane-1-
carboxylate
;
_space_group_IT_number 2
_symmetry_cell_setting triclinic
_symmetry_space_group_name_Hall '-P 1'
_symmetry_space_group_name_H-M 'P -1'
_cell_angle_alpha 87.6480(10)
_cell_angle_beta 80.5070(10)
_cell_angle_gamma 71.0880(10)
_cell_formula_units_Z 2
_cell_length_a 9.1937(5)
_cell_length_b 11.5288(6)
_cell_length_c 12.5921(7)
_cell_measurement_reflns_used 25
_cell_measurement_temperature 293(2)
_cell_measurement_theta_max 25
_cell_measurement_theta_min 0
_cell_volume 1245.22(12)
_diffrn_ambient_temperature 293(2)
_diffrn_radiation_monochromator graphite
_diffrn_radiation_source 'fine-focus sealed tube'
_diffrn_radiation_type MoK\a
_diffrn_radiation_wavelength 0.71073
_exptl_crystal_colour colourless
_exptl_crystal_density_diffrn 1.199
_exptl_crystal_density_method 'not measured'
_exptl_crystal_description prismatic
_exptl_crystal_F_000 480
_cod_data_source_file bk5088.cif
_cod_data_source_block DICREN
_cod_original_sg_symbol_H-M P-1
_cod_database_code 2104564

loop_
_symmetry_equiv_pos_as_xyz
'x, y, z'
'-x, -y, -z'

loop_
_atom_site_label
_atom_site_type_symbol
_atom_site_fract_x
_atom_site_fract_y
_atom_site_fract_z
_atom_site_occupancy
C1 C 0.3078 0.3562 0.4896 1
C2 C 0.2175 0.4182 0.3999 1
C3 C 0.1193 0.3478 0.3710 1
H1 H 0.1524 0.3182 0.2973 1
H2 H 0.0106 0.3978 0.3801 1
C4 C 0.1446 0.2424 0.4484 1
H3 H 0.1949 0.1665 0.4091 1
H4 H 0.0452 0.2404 0.4855 1
C5 C 0.2378 0.2538 0.5268 1
H5 H 0.3198 0.1772 0.5320 1
H6 H 0.1738 0.2738 0.5969 1
C6 C 0.4810 0.3082 0.4435 1
O1 O 0.5766 0.3467 0.4694 1
O2 O 0.5100 0.2188 0.3724 1
C7 C 0.6694 0.1591 0.3126 1
C8 C 0.7748 0.0926 0.3928 1
H7 H 0.7338 0.0331 0.4306 1
H8 H 0.7794 0.1508 0.4436 1
H9 H 0.8776 0.0521 0.3550 1
C9 C 0.7258 0.2532 0.2477 1
H10 H 0.7350 0.3125 0.2954 1
H11 H 0.8255 0.2135 0.2056 1
H12 H 0.6529 0.2937 0.2008 1
C10 C 0.6410 0.0662 0.2412 1
H13 H 0.5708 0.1084 0.1941 1
H14 H 0.5968 0.0131 0.2868 1
H15 H 0.7378 0.0188 0.2012 1
N1 N 0.2768 0.4498 0.5735 1
H16 H 0.2158 0.5236 0.5698 1
N2 N 0.3563 0.4066 0.6604 1
H17 H 0.4564 0.3797 0.6500 1
C11 C 0.2772 0.4072 0.7602 1
O3 O 0.1390 0.4278 0.7838 1
O4 O 0.3805 0.3816 0.8290 1
C12 C 0.3484 0.3403 0.9371 1
C13 C 0.4956 0.3176 0.9813 1
H18 H 0.4827 0.2898 1.0532 1
H19 H 0.5776 0.2570 0.9385 1
H20 H 0.5204 0.3915 0.9803 1
C14 C 0.2165 0.4300 0.9983 1
H21 H 0.2351 0.5052 0.9989 1
H22 H 0.1265 0.4410 0.9658 1
H23 H 0.2015 0.4013 1.0700 1
C15 C 0.3078 0.2357 0.9336 1
H24 H 0.2164 0.2552 0.9010 1
H25 H 0.2906 0.2114 1.0046 1
H26 H 0.3853 0.1732 0.8958 1
N3 N 0.2328 0.5196 0.3658 1
N4 N 0.1486 0.5790 0.2878 1
H27 H 0.0955 0.5445 0.2578 1
C16 C 0.1508 0.6954 0.2582 1
C17 C 0.2273 0.7561 0.3108 1
H28 H 0.2751 0.7200 0.3689 1
C18 C 0.2318 0.8695 0.2766 1
H29 H 0.2828 0.9106 0.3113 1
C19 C 0.1605 0.9222 0.1904 1
C20 C 0.0806 0.8636 0.1398 1
H30 H 0.0298 0.9013 0.0834 1
C21 C 0.0766 0.7500 0.1730 1
H31 H 0.0246 0.7096 0.1385 1
N5 N 0.1662 1.0420 0.1540 1
O5 O 0.0936 1.0914 0.0824 1
O6 O 0.2438 1.0890 0.1956 1

loop_
_geom_angle_atom_site_label_1
_geom_angle_atom_site_label_2
_geom_angle_atom_site_label_3
_geom_angle
_geom_angle_site_symmetry_1
_geom_angle_site_symmetry_2
_geom_angle_site_symmetry_3
_geom_angle_publ_flag
C6 O2 C7 121.62 . . . yes
C11 O4 C12 123.16 . . . yes
N2 N1 C1 113.33 . . . yes
N1 N2 C11 120.46 . . . yes
N4 N3 C2 118.18 . . . yes
N3 N4 C16 118.86 . . . yes
O5 N5 O6 122.50 . . . yes
O5 N5 C19 118.88 . . . yes
O6 N5 C19 118.62 . . . yes
C1 N1 H16 123.00 . . . no
N2 N1 H16 123.00 . . . no
N1 N2 H17 120.00 . . . no
C11 N2 H17 120.00 . . . no
C16 N4 H27 121.00 . . . no
N3 N4 H27 121.00 . . . no
N1 C1 C5 112.78 . . . yes
N1 C1 C2 106.90 . . . yes
C2 C1 C6 108.83 . . . no
N1 C1 C6 110.95 . . . yes
C2 C1 C5 103.41 . . . no
C5 C1 C6 113.43 . . . no
C1 C2 C3 111.54 . . . no
N3 C2 C1 117.19 . . . yes
N3 C2 C3 131.21 . . . yes
C2 C3 C4 103.99 . . . no
C3 C4 C5 111.70 . . . no
C1 C5 C4 107.87 . . . no
O2 C6 C1 110.84 . . . yes
O1 C6 C1 123.89 . . . yes
O1 C6 O2 125.26 . . . yes
O2 C7 C10 101.47 . . . yes
O2 C7 C9 109.73 . . . yes
O2 C7 C8 108.67 . . . yes
C9 C7 C10 112.37 . . . no
C8 C7 C9 113.53 . . . no
C8 C7 C10 110.35 . . . no
O4 C11 N2 107.58 . . . yes
O3 C11 O4 126.21 . . . yes
O3 C11 N2 126.20 . . . yes
O4 C12 C13 104.88 . . . yes
O4 C12 C15 109.11 . . . yes
C13 C12 C14 113.34 . . . no
O4 C12 C14 110.76 . . . yes
C14 C12 C15 106.33 . . . no
C13 C12 C15 112.43 . . . no
C17 C16 C21 120.35 . . . no
N4 C16 C21 118.26 . . . yes
N4 C16 C17 121.37 . . . yes
C16 C17 C18 119.68 . . . no
C17 C18 C19 119.67 . . . no
N5 C19 C18 119.54 . . . yes
N5 C19 C20 119.64 . . . yes
C18 C19 C20 120.80 . . . no
C19 C20 C21 119.82 . . . no
C16 C21 C20 119.64 . . . no

loop_
_geom_bond_atom_site_label_1
_geom_bond_atom_site_label_2
_geom_bond_distance
_geom_bond_site_symmetry_1
_geom_bond_site_symmetry_2
_geom_bond_publ_flag
O1 C6 1.1980 . . yes
O2 C6 1.3243 . . yes
O2 C7 1.4876 . . yes
O3 C11 1.2020 . . yes
O4 C11 1.3447 . . yes
O4 C12 1.4395 . . yes
O5 N5 1.2218 . . yes
O6 N5 1.2141 . . yes
N1 N2 1.4010 . . yes
N1 C1 1.4686 . . yes
N2 C11 1.3432 . . yes
N3 N4 1.3729 . . yes
N3 C2 1.2713 . . yes
N4 C16 1.3836 . . yes
N5 C19 1.4517 . . yes
N1 H16 0.8600 . . no
N2 H17 0.8600 . . no
N4 H27 0.8600 . . no
C1 C2 1.5278 . . no
C1 C5 1.5411 . . no
C1 C6 1.5261 . . no
C2 C3 1.4879 . . no
C3 C4 1.5083 . . no
C4 C5 1.4453 . . no
C7 C9 1.5052 . . no
C7 C8 1.5246 . . no
C7 C10 1.5367 . . no
C12 C13 1.4888 . . no
C12 C14 1.4416 . . no
C12 C15 1.3773 . . no
C16 C21 1.3857 . . no
C16 C17 1.3906 . . no
C17 C18 1.3709 . . no
C18 C19 1.3782 . . no
C19 C20 1.3833 . . no
C20 C21 1.3684 . . no
C3 H1 0.9700 . . no
C3 H2 0.9700 . . no
C4 H3 0.9600 . . no
C4 H4 0.9600 . . no
C5 H5 0.9700 . . no
C5 H6 0.9700 . . no
C8 H7 0.9600 . . no
C8 H8 0.9600 . . no
C8 H9 0.9600 . . no
C9 H10 0.9600 . . no
C9 H11 0.9600 . . no
C9 H12 0.9600 . . no
C10 H13 0.9500 . . no
C10 H14 0.9600 . . no
C10 H15 0.9500 . . no
C13 H18 0.9500 . . no
C13 H19 0.9500 . . no
C13 H20 0.9500 . . no
C14 H21 0.9400 . . no
C14 H22 0.9500 . . no
C14 H23 0.9500 . . no
C15 H24 0.9500 . . no
C15 H25 0.9300 . . no
C15 H26 0.9100 . . no
C17 H28 0.9300 . . no
C18 H29 0.9300 . . no
C20 H30 0.9300 . . no
C21 H31 0.9300 . . no
